data_2100567
loop_
_publ_author_name
'P. A. McGregor'
'D. R. Allan'
'S. Parsons'
'S. J. Clark'

_publ_section_title
;
Hexamer formation in tertiary butyl alcohol (2-methyl-2-propanol,
C4H10O)
;
_journal_coeditor_code WS5038
_journal_date_accepted 2006-04-27
_journal_date_recd_electronic 2005-10-27
_journal_issue 4
_journal_name_full 'Acta Crystallographica, Section B'
_journal_page_first 599
_journal_page_last 605
_journal_paper_category FA
_journal_paper_doi 10.1107/S0108768106015424
_journal_volume 62
_journal_year 2006
_chemical_formula_sum 'C4 H10 O'
_space_group_IT_number 147
_symmetry_cell_setting trigonal
_symmetry_space_group_name_Hall '-P 3'
_symmetry_space_group_name_H-M 'P -3'
_cell_angle_alpha 90
_cell_angle_beta 90
_cell_angle_gamma 120
_cell_length_a 17.4389
_cell_length_b 17.4389
_cell_length_c 8.0210
_cell_volume 2112.5
_cod_data_source_file ws5038.cif
_cod_database_code 2100567

loop_
_symmetry_equiv_pos_site_id
_symmetry_equiv_pos_as_xyz
1 x,y,z
2 -y,x-y,z
3 -x+y,-x,z
4 -x,-y,-z
5 y,-x+y,-z
6 x-y,x,-z

loop_
_atom_site_type_symbol
_atom_site_label
_atom_site_fract_x
_atom_site_fract_y
_atom_site_fract_z
O O1 0.16211 0.59093 0.07855
H H1 0.19088 0.55553 0.048
C C1 0.11821 0.55973 0.23724
C C2 0.03792 0.46858 0.21441
H H2 0.05884 0.4217 0.17796
H H3 -0.00467 0.4711 0.11804
H H4 -1e-005 0.44533 0.33017
C C3 0.09117 0.62562 0.28975
H H5 0.14949 0.69044 0.30828
H H6 0.05416 0.60458 0.40575
H H7 0.04971 0.63086 0.1945
C C4 0.18172 0.55692 0.36241
H H8 0.23902 0.62289 0.37645
H H9 0.20381 0.51166 0.32049
H H10 0.14932 0.53461 0.48316
O O2 0.49005 0.25446 -0.00099
H H11 0.52008 0.22009 -0.03
C C5 0.4515 0.22832 0.1633
C C6 0.51673 0.22403 0.28097
H H12 0.57583 0.28895 0.29131
H H13 0.48703 0.20311 0.40419
H H14 0.53487 0.17644 0.23512
C C7 0.36846 0.13853 0.15208
H H15 0.38579 0.08878 0.11682
H H16 0.3331 0.11963 0.27104
H H17 0.32506 0.14127 0.05789
C C8 0.43056 0.29862 0.2144
H H18 0.49134 0.3623 0.2237
H H19 0.38808 0.30339 0.12041
H H20 0.39675 0.28266 0.33382
O O3 0.09909 0.16979 0.46125
H H21 0.03485 0.14264 0.48942
C C9 0.11594 0.21614 0.3052
C C10 0.20751 0.23693 0.25605
H H22 0.20868 0.17589 0.23461
H H23 0.25392 0.27367 0.35554
H H24 0.2282 0.27664 0.14344
C C11 0.11137 0.30011 0.33077
H H25 0.04413 0.2838 0.36309
H H26 0.13241 0.34189 0.21941
H H27 0.15535 0.3374 0.43314
C C12 0.04861 0.1576 0.17661
H H28 0.05354 0.09841 0.1575
H H29 0.06211 0.19336 0.05885
H H30 -0.01833 0.1384 0.21715
